data_4115167
loop_
_publ_author_name
'David M. Jenkins'
'Theodore A. Betley'
'Jonas C. Peters'

_publ_section_title
;
 Oxidative Group Transfer to Co(I) Affords a Terminal Co(III) Imido
 Complex
;
_journal_name_full 'Journal of the American Chemical Society'
_journal_page_first 11238
_journal_page_last 11239
_journal_paper_doi 10.1021/ja026852b
_journal_volume 124
_journal_year 2002
_chemical_formula_sum 'C53 H47 B Co O2 P3'
_chemical_formula_weight 878.56
_chemical_name_systematic
; 
 ? 
;
_space_group_IT_number 88
_symmetry_cell_setting tetragonal
_symmetry_space_group_name_Hall '-I 4ad'
_symmetry_space_group_name_H-M 'I 41/a :2'
_atom_sites_solution_hydrogens geom
_atom_sites_solution_primary direct
_atom_sites_solution_secondary difmap
_audit_creation_method SHELXL-97
_cell_angle_alpha 90.00
_cell_angle_beta 90.00
_cell_angle_gamma 90.00
_cell_formula_units_Z 16
_cell_length_a 37.276(5)
_cell_length_b 37.276(5)
_cell_length_c 12.423(2)
_cell_measurement_reflns_used 7985
_cell_measurement_temperature 98(2)
_cell_measurement_theta_max 23.86
_cell_measurement_theta_min 2.31
_cell_volume 17262(4)
_computing_cell_refinement 'Bruker SAINT v6.022'
_computing_data_collection 'Bruker SMART v5.054'
_computing_data_reduction 'Bruker SAINT v6.022'
_computing_molecular_graphics 'Bruker SHELXTL'
_computing_publication_material 'Bruker SHELXTL'
_computing_structure_refinement 'SHELXL-97 (Sheldrick, 1997)'
_computing_structure_solution 'SHELXS-97 (Sheldrick, 1990)'
_diffrn_ambient_temperature 98(2)
_diffrn_measured_fraction_theta_full 0.953
_diffrn_measured_fraction_theta_max 0.953
_diffrn_measurement_device_type 'Bruker SMART 1000'
_diffrn_measurement_method '\w scans at 5 \f settings'
_diffrn_radiation_monochromator graphite
_diffrn_radiation_source 'normal-focus sealed tube'
_diffrn_radiation_type MoK\a
_diffrn_radiation_wavelength 0.71073
_diffrn_reflns_av_R_equivalents 0.2474
_diffrn_reflns_av_sigmaI/netI 0.1835
_diffrn_reflns_limit_h_max 49
_diffrn_reflns_limit_h_min -49
_diffrn_reflns_limit_k_max 50
_diffrn_reflns_limit_k_min -48
_diffrn_reflns_limit_l_max 16
_diffrn_reflns_limit_l_min -16
_diffrn_reflns_number 125249
_diffrn_reflns_theta_full 28.73
_diffrn_reflns_theta_max 28.73
_diffrn_reflns_theta_min 1.55
_exptl_absorpt_coefficient_mu 0.552
_exptl_absorpt_correction_T_max 0.9603
_exptl_absorpt_correction_T_min 0.8873
_exptl_absorpt_correction_type none
_exptl_crystal_colour Brown
_exptl_crystal_density_diffrn 1.352
_exptl_crystal_description Fragment
_exptl_crystal_F_000 7328
_exptl_crystal_size_max 0.22
_exptl_crystal_size_mid 0.11
_exptl_crystal_size_min 0.07
_refine_diff_density_max 0.674
_refine_diff_density_min -0.561
_refine_diff_density_rms 0.098
_refine_ls_extinction_method none
_refine_ls_goodness_of_fit_ref 1.348
_refine_ls_hydrogen_treatment Riding
_refine_ls_matrix_type 'Full matrix'
_refine_ls_number_parameters 541
_refine_ls_number_reflns 10659
_refine_ls_number_restraints 0
_refine_ls_restrained_S_all 1.348
_refine_ls_R_factor_all 0.1815
_refine_ls_R_factor_gt 0.0724
_refine_ls_shift/su_max 0.001
_refine_ls_shift/su_mean 0.000
_refine_ls_structure_factor_coef Fsqd
_refine_ls_weighting_details w=1/s^2^(Fo^2^)
_refine_ls_weighting_scheme sigma
_refine_ls_wR_factor_gt 0.0970
_refine_ls_wR_factor_ref 0.1072
_reflns_number_gt 4979
_reflns_number_total 10659
_reflns_threshold_expression >2sigma(I)
_cod_data_source_file ja026852b_s3_3.cif
_cod_data_source_block dmj10
_cod_depositor_comments
;
The following automatic conversions were performed:

'_atom_sites_solution_primary' value 'direct methods' was changed to
'direct'.

'_atom_sites_solution_secondary' value 'Difference Fourier map' was
changed to 'difmap'.

'_atom_sites_solution_hydrogens' value 'Geometric positions' was
changed to 'geom'.

Automatic conversion script
Id: cif_fix_values 6452 2018-10-05 10:23:21Z andrius 
;
_cod_original_cell_volume 17261(5)
_cod_original_sg_symbol_H-M 'I 41/a'
_cod_database_code 4115167

loop_
_symmetry_equiv_pos_as_xyz
'x, y, z'
'-x+1/2, -y, z+1/2'
'-y+3/4, x+1/4, z+1/4'
'y+3/4, -x+3/4, z+3/4'
'x+1/2, y+1/2, z+1/2'
'-x+1, -y+1/2, z+1'
'-y+5/4, x+3/4, z+3/4'
'y+5/4, -x+5/4, z+5/4'
'-x, -y, -z'
'x-1/2, y, -z-1/2'
'y-3/4, -x-1/4, -z-1/4'
'-y-3/4, x-3/4, -z-3/4'
'-x+1/2, -y+1/2, -z+1/2'
'x, y+1/2, -z'
'y-1/4, -x+1/4, -z+1/4'
'-y-1/4, x-1/4, -z-1/4'

loop_
_atom_site_label
_atom_site_type_symbol
_atom_site_fract_x
_atom_site_fract_y
_atom_site_fract_z
_atom_site_U_iso_or_equiv
_atom_site_adp_type
_atom_site_occupancy
_atom_site_symmetry_multiplicity
_atom_site_calc_flag
_atom_site_refinement_flags
Co Co 0.096477(17) 0.591230(17) 0.10042(5) 0.02018(16) Uani 1 1 d .
P1 P 0.13338(3) 0.55024(3) 0.17584(9) 0.0190(3) Uani 1 1 d .
P2 P 0.06737(3) 0.59528(3) 0.25844(10) 0.0205(3) Uani 1 1 d .
P3 P 0.05512(3) 0.55296(3) 0.04153(9) 0.0196(3) Uani 1 1 d .
O1 O 0.08730(10) 0.66761(9) 0.0695(3) 0.0476(10) Uani 1 1 d .
O2 O 0.13320(9) 0.59607(10) -0.1031(3) 0.0494(11) Uani 1 1 d .
B B 0.06565(13) 0.51836(14) 0.2518(4) 0.0161(12) Uani 1 1 d .
C1 C 0.09209(14) 0.63724(13) 0.0884(4) 0.0312(13) Uani 1 1 d .
C2 C 0.11976(13) 0.59288(12) -0.0212(4) 0.0307(13) Uani 1 1 d .
C3 C 0.11005(10) 0.52234(11) 0.2719(3) 0.0179(10) Uani 1 1 d .
H3A H 0.1208 0.4981 0.2702 0.021 Uiso 1 1 calc R
H3B H 0.1140 0.5323 0.3448 0.021 Uiso 1 1 calc R
C4 C 0.05524(11) 0.51210(11) 0.1231(3) 0.0206(11) Uani 1 1 d .
H4A H 0.0312 0.5010 0.1191 0.025 Uiso 1 1 calc R
H4B H 0.0726 0.4950 0.0916 0.025 Uiso 1 1 calc R
C5 C 0.04458(10) 0.55470(11) 0.2936(3) 0.0183(11) Uani 1 1 d .
H5A H 0.0420 0.5536 0.3729 0.022 Uiso 1 1 calc R
H5B H 0.0202 0.5551 0.2620 0.022 Uiso 1 1 calc R
C6 C 0.05395(11) 0.48244(12) 0.3202(3) 0.0190(11) Uani 1 1 d .
C7 C 0.04300(11) 0.48465(12) 0.4278(3) 0.0198(11) Uani 1 1 d .
H7 H 0.0406 0.5076 0.4600 0.024 Uiso 1 1 calc R
C8 C 0.03538(12) 0.45418(13) 0.4897(4) 0.0318(13) Uani 1 1 d .
H8 H 0.0293 0.4565 0.5636 0.038 Uiso 1 1 calc R
C9 C 0.03675(12) 0.42032(14) 0.4418(4) 0.0330(14) Uani 1 1 d .
H9 H 0.0309 0.3994 0.4819 0.040 Uiso 1 1 calc R
C10 C 0.04672(12) 0.41781(12) 0.3360(4) 0.0310(13) Uani 1 1 d .
H10 H 0.0478 0.3950 0.3022 0.037 Uiso 1 1 calc R
C11 C 0.05531(12) 0.44842(12) 0.2775(4) 0.0267(12) Uani 1 1 d .
H11 H 0.0625 0.4457 0.2046 0.032 Uiso 1 1 calc R
C12 C 0.15451(11) 0.51860(12) 0.0815(3) 0.0198(11) Uani 1 1 d .
C13 C 0.17931(11) 0.53142(12) 0.0080(3) 0.0218(11) Uani 1 1 d .
H13 H 0.1864 0.5559 0.0112 0.026 Uiso 1 1 calc R
C14 C 0.19399(11) 0.50936(12) -0.0701(3) 0.0214(11) Uani 1 1 d .
H14 H 0.2104 0.5188 -0.1213 0.026 Uiso 1 1 calc R
C15 C 0.18459(11) 0.47327(12) -0.0733(4) 0.0245(12) Uani 1 1 d .
H15 H 0.1943 0.4580 -0.1271 0.029 Uiso 1 1 calc R
C16 C 0.16103(12) 0.45971(12) 0.0022(3) 0.0224(11) Uani 1 1 d .
H16 H 0.1549 0.4350 0.0017 0.027 Uiso 1 1 calc R
C17 C 0.14649(12) 0.48250(12) 0.0786(3) 0.0228(11) Uani 1 1 d .
H17 H 0.1305 0.4730 0.1307 0.027 Uiso 1 1 calc R
C18 C 0.17457(11) 0.56603(12) 0.2406(3) 0.0189(10) Uani 1 1 d .
C19 C 0.19150(12) 0.54494(12) 0.3168(3) 0.0225(11) Uani 1 1 d .
H19 H 0.1808 0.5232 0.3400 0.027 Uiso 1 1 calc R
C20 C 0.22433(11) 0.55569(12) 0.3594(4) 0.0247(12) Uani 1 1 d .
H20 H 0.2359 0.5414 0.4124 0.030 Uiso 1 1 calc R
C21 C 0.24006(12) 0.58701(13) 0.3248(4) 0.0271(12) Uani 1 1 d .
H21 H 0.2629 0.5937 0.3521 0.032 Uiso 1 1 calc R
C22 C 0.22343(12) 0.60834(12) 0.2528(4) 0.0237(11) Uani 1 1 d .
H22 H 0.2342 0.6304 0.2322 0.028 Uiso 1 1 calc R
C23 C 0.19057(12) 0.59838(12) 0.2081(4) 0.0228(11) Uani 1 1 d .
H23 H 0.1792 0.6133 0.1563 0.027 Uiso 1 1 calc R
C24 C 0.09838(12) 0.60585(11) 0.3672(4) 0.0224(11) Uani 1 1 d .
C25 C 0.09656(14) 0.58980(14) 0.4687(4) 0.0387(13) Uani 1 1 d .
H25 H 0.0775 0.5736 0.4837 0.046 Uiso 1 1 calc R
C26 C 0.12145(15) 0.59671(14) 0.5475(4) 0.0456(16) Uani 1 1 d .
H26 H 0.1199 0.5848 0.6150 0.055 Uiso 1 1 calc R
C27 C 0.14878(14) 0.62109(13) 0.5283(4) 0.0392(15) Uani 1 1 d .
H27 H 0.1659 0.6262 0.5828 0.047 Uiso 1 1 calc R
C28 C 0.15102(13) 0.63804(12) 0.4294(4) 0.0312(13) Uani 1 1 d .
H28 H 0.1696 0.6548 0.4158 0.037 Uiso 1 1 calc R
C29 C 0.12611(12) 0.63047(12) 0.3506(4) 0.0251(11) Uani 1 1 d .
H29 H 0.1278 0.6423 0.2831 0.030 Uiso 1 1 calc R
C30 C 0.03384(12) 0.63128(12) 0.2663(4) 0.0212(11) Uani 1 1 d .
C31 C -0.00245(12) 0.62470(13) 0.2548(4) 0.0313(13) Uani 1 1 d .
H31 H -0.0106 0.6006 0.2490 0.038 Uiso 1 1 calc R
C32 C -0.02722(14) 0.65242(14) 0.2515(4) 0.0389(14) Uani 1 1 d .
H32 H -0.0520 0.6472 0.2421 0.047 Uiso 1 1 calc R
C33 C -0.01658(14) 0.68628(14) 0.2616(4) 0.0432(15) Uani 1 1 d .
H33 H -0.0337 0.7052 0.2582 0.052 Uiso 1 1 calc R
C34 C 0.01941(14) 0.69404(14) 0.2770(5) 0.0442(15) Uani 1 1 d .
H34 H 0.0269 0.7182 0.2849 0.053 Uiso 1 1 calc R
C35 C 0.04474(13) 0.66629(13) 0.2809(4) 0.0319(13) Uani 1 1 d .
H35 H 0.0693 0.6716 0.2935 0.038 Uiso 1 1 calc R
C36 C 0.00942(12) 0.57104(12) 0.0362(3) 0.0206(11) Uani 1 1 d .
C37 C 0.00559(12) 0.60544(12) -0.0064(4) 0.0268(12) Uani 1 1 d .
H37 H 0.0263 0.6187 -0.0266 0.032 Uiso 1 1 calc R
C38 C -0.02820(13) 0.62055(13) -0.0199(4) 0.0348(13) Uani 1 1 d .
H38 H -0.0307 0.6438 -0.0503 0.042 Uiso 1 1 calc R
C39 C -0.05778(13) 0.60171(13) 0.0110(4) 0.0364(14) Uani 1 1 d .
H39 H -0.0809 0.6120 0.0029 0.044 Uiso 1 1 calc R
C40 C -0.05431(13) 0.56749(13) 0.0543(4) 0.0316(13) Uani 1 1 d .
H40 H -0.0751 0.5544 0.0750 0.038 Uiso 1 1 calc R
C41 C -0.02093(12) 0.55254(12) 0.0671(3) 0.0204(11) Uani 1 1 d .
H41 H -0.0187 0.5293 0.0975 0.024 Uiso 1 1 calc R
C42 C 0.06051(11) 0.53794(11) -0.0974(3) 0.0180(10) Uani 1 1 d .
C43 C 0.09099(12) 0.51844(12) -0.1243(4) 0.0268(12) Uani 1 1 d .
H43 H 0.1080 0.5133 -0.0696 0.032 Uiso 1 1 calc R
C44 C 0.09737(12) 0.50639(13) -0.2269(4) 0.0286(13) Uani 1 1 d .
H44 H 0.1184 0.4930 -0.2426 0.034 Uiso 1 1 calc R
C45 C 0.07265(13) 0.51398(13) -0.3076(4) 0.0305(13) Uani 1 1 d .
H45 H 0.0767 0.5059 -0.3791 0.037 Uiso 1 1 calc R
C46 C 0.04249(12) 0.53320(13) -0.2832(4) 0.0280(12) Uani 1 1 d .
H46 H 0.0256 0.5381 -0.3386 0.034 Uiso 1 1 calc R
C47 C 0.03574(12) 0.54584(13) -0.1794(4) 0.0281(12) Uani 1 1 d .
H47 H 0.0148 0.5595 -0.1644 0.034 Uiso 1 1 calc R
C51 C 0.0589(2) 0.75028(19) 0.0386(6) 0.082(2) Uani 1 1 d .
H51 H 0.0426 0.7308 0.0445 0.098 Uiso 1 1 calc R
C52 C 0.08472(18) 0.75648(18) 0.1183(6) 0.0649(19) Uani 1 1 d .
H52 H 0.0856 0.7410 0.1790 0.078 Uiso 1 1 calc R
C53 C 0.1083(2) 0.78376(19) 0.1113(7) 0.087(3) Uani 1 1 d .
H53 H 0.1253 0.7874 0.1672 0.104 Uiso 1 1 calc R
C54 C 0.1080(2) 0.8059(2) 0.0258(8) 0.092(3) Uani 1 1 d .
H54 H 0.1252 0.8246 0.0207 0.110 Uiso 1 1 calc R
C55 C 0.0835(3) 0.8017(2) -0.0523(7) 0.108(4) Uani 1 1 d .
H55 H 0.0829 0.8177 -0.1116 0.130 Uiso 1 1 calc R
C56 C 0.0579(2) 0.7722(2) -0.0453(7) 0.101(3) Uani 1 1 d .
H56 H 0.0406 0.7688 -0.1005 0.122 Uiso 1 1 calc R

loop_
_atom_site_aniso_label
_atom_site_aniso_U_11
_atom_site_aniso_U_22
_atom_site_aniso_U_33
_atom_site_aniso_U_23
_atom_site_aniso_U_13
_atom_site_aniso_U_12
Co 0.0208(4) 0.0234(4) 0.0163(3) 0.0017(3) 0.0009(3) -0.0003(3)
P1 0.0177(7) 0.0248(7) 0.0144(7) -0.0014(5) 0.0005(5) -0.0032(6)
P2 0.0202(7) 0.0228(7) 0.0185(7) -0.0032(6) -0.0009(6) -0.0002(6)
P3 0.0210(7) 0.0246(7) 0.0133(7) 0.0004(6) -0.0011(5) 0.0018(6)
O1 0.066(3) 0.031(2) 0.046(3) 0.0025(19) 0.001(2) 0.001(2)
O2 0.049(3) 0.062(3) 0.037(2) 0.022(2) 0.023(2) 0.014(2)
B 0.012(3) 0.022(3) 0.015(3) -0.007(2) 0.003(2) 0.000(2)
C1 0.047(3) 0.020(3) 0.027(3) -0.001(2) 0.002(3) -0.002(3)
C2 0.028(3) 0.027(3) 0.038(3) 0.015(3) 0.012(3) 0.009(2)
C3 0.025(3) 0.021(3) 0.008(2) -0.005(2) -0.002(2) -0.003(2)
C4 0.012(2) 0.028(3) 0.022(3) 0.007(2) -0.001(2) 0.007(2)
C5 0.011(2) 0.029(3) 0.015(3) -0.001(2) 0.0017(19) -0.003(2)
C6 0.014(2) 0.026(3) 0.017(3) 0.002(2) -0.002(2) 0.006(2)
C7 0.019(3) 0.025(3) 0.015(3) 0.003(2) -0.006(2) -0.003(2)
C8 0.022(3) 0.050(4) 0.024(3) 0.011(3) -0.001(2) -0.013(3)
C9 0.031(3) 0.036(3) 0.033(3) 0.017(3) -0.007(3) -0.005(3)
C10 0.041(3) 0.017(3) 0.035(3) -0.003(2) 0.002(3) -0.002(2)
C11 0.027(3) 0.026(3) 0.028(3) 0.002(2) -0.001(2) -0.005(2)
C12 0.021(3) 0.025(3) 0.013(3) -0.002(2) -0.002(2) 0.004(2)
C13 0.022(3) 0.021(3) 0.022(3) 0.003(2) 0.008(2) 0.002(2)
C14 0.022(3) 0.028(3) 0.014(3) 0.003(2) 0.005(2) 0.003(2)
C15 0.023(3) 0.031(3) 0.019(3) 0.001(2) -0.006(2) 0.009(2)
C16 0.027(3) 0.021(3) 0.019(3) 0.009(2) -0.003(2) 0.008(2)
C17 0.030(3) 0.027(3) 0.011(2) 0.006(2) -0.003(2) -0.004(2)
C18 0.020(3) 0.020(3) 0.017(3) -0.003(2) -0.001(2) -0.002(2)
C19 0.021(3) 0.023(3) 0.024(3) 0.006(2) -0.001(2) -0.003(2)
C20 0.018(3) 0.028(3) 0.028(3) -0.004(2) -0.003(2) 0.003(2)
C21 0.012(3) 0.036(3) 0.033(3) -0.013(3) 0.001(2) -0.001(2)
C22 0.024(3) 0.026(3) 0.021(3) -0.004(2) 0.009(2) -0.009(2)
C23 0.030(3) 0.018(3) 0.020(3) 0.000(2) 0.002(2) 0.003(2)
C24 0.026(3) 0.020(3) 0.022(3) -0.001(2) -0.004(2) 0.000(2)
C25 0.048(4) 0.043(4) 0.026(3) -0.001(3) -0.010(3) -0.017(3)
C26 0.062(4) 0.046(4) 0.029(3) -0.002(3) -0.015(3) -0.025(3)
C27 0.049(4) 0.027(3) 0.042(4) -0.008(3) -0.018(3) -0.004(3)
C28 0.034(3) 0.021(3) 0.038(3) -0.009(2) -0.007(3) 0.000(2)
C29 0.023(3) 0.025(3) 0.027(3) -0.005(2) -0.007(2) 0.002(2)
C30 0.018(3) 0.028(3) 0.018(3) -0.003(2) -0.005(2) -0.001(2)
C31 0.027(3) 0.031(3) 0.036(3) -0.005(3) 0.011(3) 0.003(2)
C32 0.029(3) 0.041(4) 0.046(4) -0.010(3) 0.005(3) 0.001(3)
C33 0.030(3) 0.031(3) 0.069(5) -0.004(3) 0.001(3) 0.011(3)
C34 0.036(4) 0.026(3) 0.070(4) -0.007(3) 0.008(3) 0.013(3)
C35 0.025(3) 0.028(3) 0.043(3) -0.007(3) -0.005(3) 0.004(2)
C36 0.020(3) 0.024(3) 0.018(3) -0.001(2) -0.002(2) 0.003(2)
C37 0.019(3) 0.031(3) 0.030(3) 0.004(2) 0.002(2) 0.002(2)
C38 0.029(3) 0.032(3) 0.044(4) 0.005(3) -0.004(3) 0.006(3)
C39 0.026(3) 0.033(3) 0.050(4) 0.002(3) 0.003(3) 0.015(3)
C40 0.027(3) 0.036(3) 0.032(3) -0.009(3) 0.010(2) -0.004(3)
C41 0.021(3) 0.025(3) 0.014(3) 0.004(2) 0.002(2) 0.007(2)
C42 0.018(3) 0.024(3) 0.012(2) -0.002(2) -0.001(2) 0.002(2)
C43 0.036(3) 0.029(3) 0.015(3) 0.003(2) -0.005(2) 0.006(2)
C44 0.031(3) 0.041(3) 0.014(3) -0.001(2) -0.001(2) 0.014(3)
C45 0.031(3) 0.047(3) 0.013(3) -0.005(2) 0.002(2) 0.001(3)
C46 0.021(3) 0.050(4) 0.014(3) 0.001(2) -0.005(2) 0.003(3)
C47 0.020(3) 0.042(3) 0.021(3) 0.001(2) 0.002(2) 0.009(2)
C51 0.108(7) 0.056(5) 0.081(6) 0.002(5) -0.024(5) 0.016(5)
C52 0.062(5) 0.060(5) 0.073(5) 0.010(4) -0.011(4) 0.008(4)
C53 0.086(6) 0.048(5) 0.127(8) 0.001(5) 0.000(6) -0.005(4)
C54 0.082(7) 0.079(7) 0.114(8) 0.029(6) 0.002(6) 0.016(5)
C55 0.170(11) 0.080(7) 0.075(7) 0.023(6) 0.054(7) 0.073(7)
C56 0.141(9) 0.090(7) 0.074(7) -0.006(6) -0.015(6) 0.057(7)

loop_
_atom_type_symbol
_atom_type_description
_atom_type_scat_dispersion_real
_atom_type_scat_dispersion_imag
_atom_type_scat_source
C C 0.0033 0.0016 'International Tables Vol C Tables 4.2.6.8 and 6.1.1.4'
H H 0.0000 0.0000 'International Tables Vol C Tables 4.2.6.8 and 6.1.1.4'
B B 0.0013 0.0007 'International Tables Vol C Tables 4.2.6.8 and 6.1.1.4'
O O 0.0106 0.0060 'International Tables Vol C Tables 4.2.6.8 and 6.1.1.4'
P P 0.1023 0.0942 'International Tables Vol C Tables 4.2.6.8 and 6.1.1.4'
Co Co 0.3494 0.9721 'International Tables Vol C Tables 4.2.6.8 and 6.1.1.4'

loop_
_geom_angle_atom_site_label_1
_geom_angle_atom_site_label_2
_geom_angle_atom_site_label_3
_geom_angle
_geom_angle_publ_flag
C1 Co C2 86.4(2) yes
C1 Co P3 122.84(17) yes
C2 Co P3 94.75(17) yes
C1 Co P2 87.89(16) yes
C2 Co P2 174.05(16) yes
P3 Co P2 89.75(5) yes
C1 Co P1 139.83(17) yes
C2 Co P1 94.60(16) yes
P3 Co P1 97.16(5) yes
P2 Co P1 88.69(5) yes
C3 P1 C18 107.4(2) ?
C3 P1 C12 104.9(2) ?
C18 P1 C12 97.29(19) ?
C3 P1 Co 111.73(14) ?
C18 P1 Co 118.39(15) ?
C12 P1 Co 115.48(14) ?
C5 P2 C24 107.6(2) ?
C5 P2 C30 106.4(2) ?
C24 P2 C30 103.5(2) ?
C5 P2 Co 112.69(14) ?
C24 P2 Co 110.86(16) ?
C30 P2 Co 115.09(15) ?
C42 P3 C4 105.6(2) ?
C42 P3 C36 100.4(2) ?
C4 P3 C36 109.2(2) ?
C42 P3 Co 115.55(14) ?
C4 P3 Co 110.49(14) ?
C36 P3 Co 114.84(15) ?
C6 B C5 112.3(4) ?
C6 B C4 108.7(4) ?
C5 B C4 107.9(4) ?
C6 B C3 104.9(3) ?
C5 B C3 110.5(3) ?
C4 B C3 112.6(3) ?
O1 C1 Co 172.5(4) ?
O2 C2 Co 174.6(5) ?
B C3 P1 115.3(3) ?
B C3 H3A 108.5 ?
P1 C3 H3A 108.5 ?
B C3 H3B 108.5 ?
P1 C3 H3B 108.5 ?
H3A C3 H3B 107.5 ?
B C4 P3 114.6(3) ?
B C4 H4A 108.6 ?
P3 C4 H4A 108.6 ?
B C4 H4B 108.6 ?
P3 C4 H4B 108.6 ?
H4A C4 H4B 107.6 ?
B C5 P2 113.0(3) ?
B C5 H5A 109.0 ?
P2 C5 H5A 109.0 ?
B C5 H5B 109.0 ?
P2 C5 H5B 109.0 ?
H5A C5 H5B 107.8 ?
C11 C6 C7 115.7(4) ?
C11 C6 B 122.8(4) ?
C7 C6 B 121.5(4) ?
C8 C7 C6 122.4(4) ?
C8 C7 H7 118.8 ?
C6 C7 H7 118.8 ?
C9 C8 C7 119.5(5) ?
C9 C8 H8 120.3 ?
C7 C8 H8 120.3 ?
C10 C9 C8 118.7(5) ?
C10 C9 H9 120.6 ?
C8 C9 H9 120.6 ?
C9 C10 C11 120.5(5) ?
C9 C10 H10 119.7 ?
C11 C10 H10 119.7 ?
C6 C11 C10 123.2(5) ?
C6 C11 H11 118.4 ?
C10 C11 H11 118.4 ?
C17 C12 C13 117.7(4) ?
C17 C12 P1 123.3(4) ?
C13 C12 P1 119.0(3) ?
C12 C13 C14 121.4(4) ?
C12 C13 H13 119.3 ?
C14 C13 H13 119.3 ?
C13 C14 C15 119.7(4) ?
C13 C14 H14 120.2 ?
C15 C14 H14 120.2 ?
C16 C15 C14 119.7(4) ?
C16 C15 H15 120.2 ?
C14 C15 H15 120.2 ?
C15 C16 C17 119.3(4) ?
C15 C16 H16 120.3 ?
C17 C16 H16 120.3 ?
C12 C17 C16 122.2(4) ?
C12 C17 H17 118.9 ?
C16 C17 H17 118.9 ?
C19 C18 C23 119.4(4) ?
C19 C18 P1 120.0(3) ?
C23 C18 P1 120.4(3) ?
C18 C19 C20 119.9(4) ?
C18 C19 H19 120.1 ?
C20 C19 H19 120.1 ?
C21 C20 C19 120.0(4) ?
C21 C20 H20 120.0 ?
C19 C20 H20 120.0 ?
C22 C21 C20 120.8(4) ?
C22 C21 H21 119.6 ?
C20 C21 H21 119.6 ?
C21 C22 C23 120.7(4) ?
C21 C22 H22 119.6 ?
C23 C22 H22 119.6 ?
C22 C23 C18 119.1(4) ?
C22 C23 H23 120.4 ?
C18 C23 H23 120.4 ?
C25 C24 C29 116.8(4) ?
C25 C24 P2 123.1(4) ?
C29 C24 P2 120.1(3) ?
C26 C25 C24 122.0(5) ?
C26 C25 H25 119.0 ?
C24 C25 H25 119.0 ?
C27 C26 C25 119.8(5) ?
C27 C26 H26 120.1 ?
C25 C26 H26 120.1 ?
C28 C27 C26 119.8(5) ?
C28 C27 H27 120.1 ?
C26 C27 H27 120.1 ?
C27 C28 C29 119.8(5) ?
C27 C28 H28 120.1 ?
C29 C28 H28 120.1 ?
C28 C29 C24 121.9(5) ?
C28 C29 H29 119.1 ?
C24 C29 H29 119.1 ?
C31 C30 C35 118.0(4) ?
C31 C30 P2 122.1(4) ?
C35 C30 P2 119.9(4) ?
C30 C31 C32 121.5(5) ?
C30 C31 H31 119.2 ?
C32 C31 H31 119.2 ?
C33 C32 C31 120.4(5) ?
C33 C32 H32 119.8 ?
C31 C32 H32 119.8 ?
C32 C33 C34 120.0(5) ?
C32 C33 H33 120.0 ?
C34 C33 H33 120.0 ?
C33 C34 C35 120.2(5) ?
C33 C34 H34 119.9 ?
C35 C34 H34 119.9 ?
C30 C35 C34 119.7(5) ?
C30 C35 H35 120.1 ?
C34 C35 H35 120.1 ?
C41 C36 C37 118.8(4) ?
C41 C36 P3 124.6(3) ?
C37 C36 P3 116.5(3) ?
C36 C37 C38 120.7(4) ?
C36 C37 H37 119.6 ?
C38 C37 H37 119.6 ?
C39 C38 C37 119.4(5) ?
C39 C38 H38 120.3 ?
C37 C38 H38 120.3 ?
C38 C39 C40 120.4(5) ?
C38 C39 H39 119.8 ?
C40 C39 H39 119.8 ?
C39 C40 C41 120.1(5) ?
C39 C40 H40 119.9 ?
C41 C40 H40 119.9 ?
C36 C41 C40 120.6(4) ?
C36 C41 H41 119.7 ?
C40 C41 H41 119.7 ?
C43 C42 C47 118.2(4) ?
C43 C42 P3 118.5(3) ?
C47 C42 P3 123.2(3) ?
C44 C43 C42 122.4(4) ?
C44 C43 H43 118.8 ?
C42 C43 H43 118.8 ?
C43 C44 C45 119.2(4) ?
C43 C44 H44 120.4 ?
C45 C44 H44 120.4 ?
C46 C45 C44 119.4(4) ?
C46 C45 H45 120.3 ?
C44 C45 H45 120.3 ?
C45 C46 C47 122.0(4) ?
C45 C46 H46 119.0 ?
C47 C46 H46 119.0 ?
C46 C47 C42 118.7(4) ?
C46 C47 H47 120.7 ?
C42 C47 H47 120.7 ?
C56 C51 C52 118.3(8) ?
C56 C51 H51 120.9 ?
C52 C51 H51 120.9 ?
C53 C52 C51 121.8(7) ?
C53 C52 H52 119.1 ?
C51 C52 H52 119.1 ?
C52 C53 C54 120.6(8) ?
C52 C53 H53 119.7 ?
C54 C53 H53 119.7 ?
C55 C54 C53 120.2(9) ?
C55 C54 H54 119.9 ?
C53 C54 H54 119.9 ?
C54 C55 C56 119.5(9) ?
C54 C55 H55 120.3 ?
C56 C55 H55 120.3 ?
C51 C56 C55 119.5(9) ?
C51 C56 H56 120.2 ?
C55 C56 H56 120.2 ?

loop_
_geom_bond_atom_site_label_1
_geom_bond_atom_site_label_2
_geom_bond_distance
_geom_bond_publ_flag
Co B 3.498(5) yes
Co C1 1.729(5) yes
Co C2 1.744(5) yes
Co P3 2.2242(14) yes
Co P2 2.2481(14) yes
Co P1 2.2592(14) yes
P1 C3 1.806(4) ?
P1 C18 1.831(4) ?
P1 C12 1.840(4) ?
P2 C5 1.789(4) ?
P2 C24 1.822(5) ?
P2 C30 1.836(5) ?
P3 C42 1.826(4) ?
P3 C4 1.830(4) ?
P3 C36 1.833(4) ?
O1 C1 1.170(5) ?
O2 C2 1.140(5) ?
B C6 1.644(6) ?
B C5 1.650(6) ?
B C4 1.662(6) ?
B C3 1.680(6) ?
C3 H3A 0.9900 ?
C3 H3B 0.9900 ?
C4 H4A 0.9900 ?
C4 H4B 0.9900 ?
C5 H5A 0.9900 ?
C5 H5B 0.9900 ?
C6 C11 1.375(6) ?
C6 C7 1.400(6) ?
C7 C8 1.401(6) ?
C7 H7 0.9500 ?
C8 C9 1.396(6) ?
C8 H8 0.9500 ?
C9 C10 1.370(6) ?
C9 H9 0.9500 ?
C10 C11 1.390(6) ?
C10 H10 0.9500 ?
C11 H11 0.9500 ?
C12 C17 1.379(6) ?
C12 C13 1.385(6) ?
C13 C14 1.385(5) ?
C13 H13 0.9500 ?
C14 C15 1.390(6) ?
C14 H14 0.9500 ?
C15 C16 1.381(6) ?
C15 H15 0.9500 ?
C16 C17 1.384(6) ?
C16 H16 0.9500 ?
C17 H17 0.9500 ?
C18 C19 1.383(5) ?
C18 C23 1.405(6) ?
C19 C20 1.392(6) ?
C19 H19 0.9500 ?
C20 C21 1.375(6) ?
C20 H20 0.9500 ?
C21 C22 1.349(6) ?
C21 H21 0.9500 ?
C22 C23 1.395(6) ?
C22 H22 0.9500 ?
C23 H23 0.9500 ?
C24 C25 1.397(6) ?
C24 C29 1.398(6) ?
C25 C26 1.373(6) ?
C25 H25 0.9500 ?
C26 C27 1.386(6) ?
C26 H26 0.9500 ?
C27 C28 1.384(6) ?
C27 H27 0.9500 ?
C28 C29 1.378(6) ?
C28 H28 0.9500 ?
C29 H29 0.9500 ?
C30 C31 1.382(6) ?
C30 C35 1.379(6) ?
C31 C32 1.386(6) ?
C31 H31 0.9500 ?
C32 C33 1.329(6) ?
C32 H32 0.9500 ?
C33 C34 1.386(6) ?
C33 H33 0.9500 ?
C34 C35 1.401(6) ?
C34 H34 0.9500 ?
C35 H35 0.9500 ?
C36 C41 1.379(6) ?
C36 C37 1.395(6) ?
C37 C38 1.390(6) ?
C37 H37 0.9500 ?
C38 C39 1.362(6) ?
C38 H38 0.9500 ?
C39 C40 1.390(6) ?
C39 H39 0.9500 ?
C40 C41 1.372(6) ?
C40 H40 0.9500 ?
C41 H41 0.9500 ?
C42 C43 1.390(6) ?
C42 C47 1.406(6) ?
C43 C44 1.372(6) ?
C43 H43 0.9500 ?
C44 C45 1.392(6) ?
C44 H44 0.9500 ?
C45 C46 1.367(6) ?
C45 H45 0.9500 ?
C46 C47 1.396(6) ?
C46 H46 0.9500 ?
C47 H47 0.9500 ?
C51 C56 1.326(9) ?
C51 C52 1.398(8) ?
C51 H51 0.9500 ?
C52 C53 1.347(8) ?
C52 H52 0.9500 ?
C53 C54 1.345(9) ?
C53 H53 0.9500 ?
C54 C55 1.342(11) ?
C54 H54 0.9500 ?
C55 C56 1.456(11) ?
C55 H55 0.9500 ?
C56 H56 0.9500 ?
